data_7031682
loop_
_publ_author_name
'Wang, Baoli'
'Nishiura, Masayoshi'
'Cheng, Jianhua'
'Hou, Zhaomin'

_publ_section_title
;
 Half-sandwich scandium boryl complexes bearing a silylene-linked
 cyclopentadienyl-amido ligand.
;
_journal_issue 38
_journal_name_full 'Dalton transactions (Cambridge, England : 2003)'
_journal_page_first 14215
_journal_page_last 14218
_journal_paper_doi 10.1039/c4dt01725k
_journal_volume 43
_journal_year 2014
_chemical_formula_sum 'C58 H86 B Cl Li N3 O3 Sc Si'
_chemical_formula_weight 999.55
_chemical_name_common ScBorylLiCl
_chemical_name_systematic
; 
 ? 
;
_chemical_properties_physical 'Air-sensitive, Moisture-sensitive'
_space_group_IT_number 14
_symmetry_cell_setting monoclinic
_symmetry_space_group_name_Hall '-P 2yn'
_symmetry_space_group_name_H-M 'P 1 21/n 1'
_atom_sites_solution_hydrogens geom
_atom_sites_solution_primary direct
_atom_sites_solution_secondary difmap
_audit_creation_method SHELXL-97
_cell_angle_alpha 90.00
_cell_angle_beta 100.167(5)
_cell_angle_gamma 90.00
_cell_formula_units_Z 4
_cell_length_a 13.004(3)
_cell_length_b 23.237(5)
_cell_length_c 19.598(4)
_cell_measurement_reflns_used 256
_cell_measurement_temperature 173(2)
_cell_measurement_theta_max 25
_cell_measurement_theta_min 2
_cell_volume 5829(2)
_computing_cell_refinement 'Bruker SMART'
_computing_data_collection 'Bruker SMART'
_computing_data_reduction 'Bruker SAINT'
_computing_molecular_graphics 'Ortep-3 for Windows (Farrugia, 1997)'
_computing_publication_material 'Bruker SHELXTL'
_computing_structure_refinement 'SHELXL-97 (Sheldrick, 1998)'
_computing_structure_solution 'SHELXS-97 (Sheldrick, 1998)'
_diffrn_ambient_temperature 173(2)
_diffrn_measured_fraction_theta_full 0.999
_diffrn_measured_fraction_theta_max 0.999
_diffrn_measurement_device_type 'Bruker SMART APEX diffractometer with a CCD area detector'
_diffrn_measurement_method 'phi and omega scan'
_diffrn_radiation_monochromator graphite
_diffrn_radiation_source 'fine-focus sealed tube'
_diffrn_radiation_type MoK\a
_diffrn_radiation_wavelength 0.71073
_diffrn_reflns_av_R_equivalents 0.0781
_diffrn_reflns_av_sigmaI/netI 0.1008
_diffrn_reflns_limit_h_max 15
_diffrn_reflns_limit_h_min -15
_diffrn_reflns_limit_k_max 27
_diffrn_reflns_limit_k_min -27
_diffrn_reflns_limit_l_max 15
_diffrn_reflns_limit_l_min -23
_diffrn_reflns_number 31055
_diffrn_reflns_theta_full 25.00
_diffrn_reflns_theta_max 25.00
_diffrn_reflns_theta_min 1.37
_exptl_absorpt_coefficient_mu 0.236
_exptl_absorpt_correction_T_max 0.9544
_exptl_absorpt_correction_T_min 0.9327
_exptl_absorpt_correction_type multi-scan
_exptl_absorpt_process_details SADABS
_exptl_crystal_colour colorless
_exptl_crystal_density_diffrn 1.139
_exptl_crystal_density_meas ?
_exptl_crystal_density_method 'not measured'
_exptl_crystal_description block
_exptl_crystal_F_000 2156
_exptl_crystal_size_max 0.30
_exptl_crystal_size_mid 0.20
_exptl_crystal_size_min 0.20
_refine_diff_density_max 0.617
_refine_diff_density_min -0.309
_refine_diff_density_rms 0.056
_refine_ls_extinction_method none
_refine_ls_goodness_of_fit_ref 1.000
_refine_ls_hydrogen_treatment noref
_refine_ls_matrix_type full
_refine_ls_number_parameters 622
_refine_ls_number_reflns 10257
_refine_ls_number_restraints 0
_refine_ls_restrained_S_all 1.000
_refine_ls_R_factor_all 0.1220
_refine_ls_R_factor_gt 0.0592
_refine_ls_shift/su_max 0.007
_refine_ls_shift/su_mean 0.000
_refine_ls_structure_factor_coef Fsqd
_refine_ls_weighting_details 'calc w=1/[\s^2^(Fo^2^)+(0.0766P)^2^+0.0000P] where P=(Fo^2^+2Fc^2^)/3'
_refine_ls_weighting_scheme calc
_refine_ls_wR_factor_gt 0.1363
_refine_ls_wR_factor_ref 0.1632
_reflns_number_gt 5822
_reflns_number_total 10257
_reflns_threshold_expression >2sigma(I)
_cod_data_source_file c4dt01725k2.cif
_cod_data_source_block 2
_cod_depositor_comments
;Adding full bibliography for 7031681--7031685.cif.

The following automatic conversions were performed:

'_exptl_crystal_density_meas' value 'not measured' was changed to '?'
- the value is perceived as not measured.

Automatic conversion script
Id: cif_fix_values 3008 2015-01-20 13:52:24Z robertas 
;
_cod_original_sg_symbol_H-M P2(1)/n
_cod_database_code 7031682

loop_
_symmetry_equiv_pos_as_xyz
'x, y, z'
'-x+1/2, y+1/2, -z+1/2'
'-x, -y, -z'
'x-1/2, -y-1/2, z-1/2'

loop_
_atom_site_label
_atom_site_type_symbol
_atom_site_fract_x
_atom_site_fract_y
_atom_site_fract_z
_atom_site_U_iso_or_equiv
_atom_site_adp_type
_atom_site_occupancy
_atom_site_symmetry_multiplicity
_atom_site_calc_flag
_atom_site_refinement_flags
Sc1 Sc 0.57527(5) 0.88486(3) 0.18889(3) 0.02724(18) Uani 1 1 d .
Si1 Si 0.77885(8) 0.95003(4) 0.19476(5) 0.0348(3) Uani 1 1 d .
Cl1 Cl 0.43279(7) 0.92650(4) 0.24071(5) 0.0432(3) Uani 1 1 d .
Li1 Li 0.3841(5) 1.0170(3) 0.2827(4) 0.0517(18) Uani 1 1 d .
N1 N 0.7133(2) 0.91597(12) 0.25269(14) 0.0305(7) Uani 1 1 d .
N2 N 0.61212(19) 0.72701(11) 0.20501(13) 0.0253(6) Uani 1 1 d .
N3 N 0.4576(2) 0.75238(11) 0.23258(13) 0.0286(7) Uani 1 1 d .
O1 O 0.4930(2) 1.05084(12) 0.34929(14) 0.0586(8) Uani 1 1 d .
O2 O 0.3325(2) 1.07787(11) 0.21880(14) 0.0557(8) Uani 1 1 d .
O3 O 0.2675(2) 1.00223(12) 0.32755(17) 0.0686(9) Uani 1 1 d .
B1 B 0.5476(3) 0.77874(17) 0.20777(19) 0.0273(9) Uani 1 1 d .
C1 C 0.6751(3) 0.93872(15) 0.11763(17) 0.0331(9) Uani 1 1 d .
C2 C 0.5752(3) 0.96731(15) 0.10875(18) 0.0340(9) Uani 1 1 d .
C3 C 0.4985(3) 0.93114(16) 0.07196(17) 0.0345(9) Uani 1 1 d .
C4 C 0.5473(3) 0.87888(15) 0.05657(17) 0.0346(9) Uani 1 1 d .
C5 C 0.6550(3) 0.88398(15) 0.08329(17) 0.0315(8) Uani 1 1 d .
C6 C 0.5540(3) 1.02686(15) 0.1332(2) 0.0484(10) Uani 1 1 d .
H6A H 0.5878 1.0553 0.1076 0.073 Uiso 1 1 d R
H6B H 0.5820 1.0302 0.1829 0.073 Uiso 1 1 d R
H6C H 0.4785 1.0338 0.1252 0.073 Uiso 1 1 d R
C7 C 0.3849(3) 0.94626(18) 0.0481(2) 0.0498(11) Uani 1 1 d .
H7A H 0.3512 0.9520 0.0885 0.075 Uiso 1 1 d R
H7B H 0.3499 0.9149 0.0196 0.075 Uiso 1 1 d R
H7C H 0.3798 0.9817 0.0206 0.075 Uiso 1 1 d R
C8 C 0.4946(3) 0.82975(17) 0.01409(19) 0.0454(10) Uani 1 1 d .
H8A H 0.5196 0.8279 -0.0302 0.068 Uiso 1 1 d R
H8B H 0.4189 0.8358 0.0054 0.068 Uiso 1 1 d R
H8C H 0.5111 0.7936 0.0394 0.068 Uiso 1 1 d R
C9 C 0.7364(3) 0.83950(16) 0.07500(18) 0.0399(9) Uani 1 1 d .
H9A H 0.7621 0.8213 0.1199 0.060 Uiso 1 1 d R
H9B H 0.7947 0.8581 0.0580 0.060 Uiso 1 1 d R
H9C H 0.7053 0.8102 0.0417 0.060 Uiso 1 1 d R
C10 C 0.8084(3) 1.02836(16) 0.2127(2) 0.0510(11) Uani 1 1 d .
H10A H 0.7582 1.0443 0.2395 0.076 Uiso 1 1 d R
H10B H 0.8029 1.0492 0.1687 0.076 Uiso 1 1 d R
H10C H 0.8793 1.0324 0.2391 0.076 Uiso 1 1 d R
C11 C 0.9074(3) 0.91535(19) 0.1894(2) 0.0509(11) Uani 1 1 d .
H11A H 0.9566 0.9222 0.2326 0.076 Uiso 1 1 d R
H11B H 0.9355 0.9319 0.1505 0.076 Uiso 1 1 d R
H11C H 0.8974 0.8738 0.1822 0.076 Uiso 1 1 d R
C12 C 0.7483(3) 0.91139(14) 0.32375(18) 0.0313(8) Uani 1 1 d .
C13 C 0.6944(3) 0.87766(16) 0.36569(18) 0.0371(9) Uani 1 1 d .
H13 H 0.6308 0.8596 0.3454 0.045 Uiso 1 1 d R
C14 C 0.7315(3) 0.87032(17) 0.4352(2) 0.0468(10) Uani 1 1 d .
H14 H 0.6943 0.8462 0.4616 0.056 Uiso 1 1 d R
C15 C 0.8219(3) 0.89727(17) 0.4676(2) 0.0480(11) Uani 1 1 d .
H15 H 0.8471 0.8919 0.5157 0.058 Uiso 1 1 d R
C16 C 0.8747(3) 0.93209(17) 0.4284(2) 0.0455(10) Uani 1 1 d .
H16 H 0.9366 0.9513 0.4499 0.055 Uiso 1 1 d R
C17 C 0.8391(3) 0.93942(16) 0.35858(19) 0.0382(9) Uani 1 1 d .
H17 H 0.8766 0.9640 0.3330 0.046 Uiso 1 1 d R
C18 C 0.7120(2) 0.72019(14) 0.18341(17) 0.0279(8) Uani 1 1 d .
C19 C 0.7164(3) 0.69659(14) 0.11827(17) 0.0308(8) Uani 1 1 d .
C20 C 0.8137(3) 0.69336(16) 0.09787(19) 0.0405(10) Uani 1 1 d .
H20 H 0.8183 0.6778 0.0537 0.049 Uiso 1 1 d R
C21 C 0.9029(3) 0.71209(16) 0.1401(2) 0.0440(10) Uani 1 1 d .
H21 H 0.9678 0.7111 0.1242 0.053 Uiso 1 1 d R
C22 C 0.8986(3) 0.73233(16) 0.2055(2) 0.0404(9) Uani 1 1 d .
H22 H 0.9612 0.7437 0.2351 0.048 Uiso 1 1 d R
C23 C 0.8043(3) 0.73642(14) 0.22877(18) 0.0307(8) Uani 1 1 d .
C24 C 0.7998(3) 0.75604(17) 0.30221(18) 0.0409(10) Uani 1 1 d .
H24 H 0.7386 0.7825 0.2998 0.049 Uiso 1 1 d R
C25 C 0.8974(3) 0.78936(18) 0.3362(2) 0.0534(11) Uani 1 1 d .
H25A H 0.9578 0.7634 0.3435 0.080 Uiso 1 1 d R
H25B H 0.8865 0.8048 0.3809 0.080 Uiso 1 1 d R
H25C H 0.9102 0.8211 0.3059 0.080 Uiso 1 1 d R
C26 C 0.7822(4) 0.7053(2) 0.3480(2) 0.0724(15) Uani 1 1 d .
H26A H 0.7159 0.6865 0.3289 0.109 Uiso 1 1 d R
H26B H 0.7798 0.7191 0.3950 0.109 Uiso 1 1 d R
H26C H 0.8395 0.6777 0.3497 0.109 Uiso 1 1 d R
C27 C 0.6197(3) 0.67292(16) 0.07103(17) 0.0367(9) Uani 1 1 d .
H27 H 0.5565 0.6905 0.0852 0.044 Uiso 1 1 d R
C28 C 0.6165(3) 0.68571(17) -0.00565(18) 0.0476(10) Uani 1 1 d .
H28A H 0.6302 0.7267 -0.0116 0.071 Uiso 1 1 d R
H28B H 0.5473 0.6759 -0.0318 0.071 Uiso 1 1 d R
H28C H 0.6698 0.6628 -0.0228 0.071 Uiso 1 1 d R
C29 C 0.6140(3) 0.60795(17) 0.0801(2) 0.0503(11) Uani 1 1 d .
H29A H 0.5508 0.5931 0.0506 0.075 Uiso 1 1 d R
H29B H 0.6117 0.5990 0.1287 0.075 Uiso 1 1 d R
H29C H 0.6757 0.5899 0.0669 0.075 Uiso 1 1 d R
C30 C 0.5641(3) 0.67799(15) 0.22642(18) 0.0357(9) Uani 1 1 d .
H30 H 0.5917 0.6400 0.2287 0.043 Uiso 1 1 d R
C31 C 0.4731(3) 0.69350(15) 0.24316(18) 0.0371(9) Uani 1 1 d .
H31 H 0.4258 0.6682 0.2598 0.045 Uiso 1 1 d R
C32 C 0.3625(3) 0.77553(14) 0.24927(19) 0.0321(9) Uani 1 1 d .
C33 C 0.3548(3) 0.78061(16) 0.3193(2) 0.0409(10) Uani 1 1 d .
C34 C 0.2565(4) 0.79629(18) 0.3340(3) 0.0587(13) Uani 1 1 d .
H34 H 0.2479 0.7997 0.3810 0.070 Uiso 1 1 d R
C35 C 0.1734(3) 0.80667(19) 0.2828(3) 0.0642(14) Uani 1 1 d .
H35 H 0.1077 0.8164 0.2946 0.077 Uiso 1 1 d R
C36 C 0.1833(3) 0.80331(17) 0.2147(3) 0.0561(12) Uani 1 1 d .
H36 H 0.1252 0.8118 0.1794 0.067 Uiso 1 1 d R
C37 C 0.2775(3) 0.78767(15) 0.1968(2) 0.0395(9) Uani 1 1 d .
C38 C 0.2879(3) 0.7824(2) 0.1212(2) 0.0567(12) Uani 1 1 d .
H38 H 0.3593 0.7964 0.1170 0.068 Uiso 1 1 d R
C39 C 0.2091(4) 0.8190(2) 0.0724(3) 0.0875(17) Uani 1 1 d .
H39A H 0.2266 0.8183 0.0258 0.131 Uiso 1 1 d R
H39B H 0.2115 0.8587 0.0894 0.131 Uiso 1 1 d R
H39C H 0.1387 0.8034 0.0708 0.131 Uiso 1 1 d R
C40 C 0.2798(4) 0.7203(2) 0.0973(3) 0.0947(18) Uani 1 1 d .
H40A H 0.3349 0.6976 0.1258 0.142 Uiso 1 1 d R
H40B H 0.2881 0.7182 0.0487 0.142 Uiso 1 1 d R
H40C H 0.2113 0.7049 0.1022 0.142 Uiso 1 1 d R
C41 C 0.4470(3) 0.77169(18) 0.3773(2) 0.0525(11) Uani 1 1 d .
H41 H 0.5111 0.7676 0.3561 0.063 Uiso 1 1 d R
C42 C 0.4627(4) 0.8232(2) 0.4260(2) 0.0889(19) Uani 1 1 d .
H42A H 0.4736 0.8579 0.3997 0.133 Uiso 1 1 d R
H42B H 0.5240 0.8166 0.4621 0.133 Uiso 1 1 d R
H42C H 0.4007 0.8282 0.4475 0.133 Uiso 1 1 d R
C43 C 0.4351(4) 0.7166(2) 0.4184(2) 0.0879(18) Uani 1 1 d .
H43A H 0.3724 0.7194 0.4395 0.132 Uiso 1 1 d R
H43B H 0.4966 0.7117 0.4548 0.132 Uiso 1 1 d R
H43C H 0.4287 0.6834 0.3871 0.132 Uiso 1 1 d R
C44 C 0.4790(4) 1.07206(19) 0.4165(2) 0.0655(13) Uani 1 1 d .
H44A H 0.4171 1.0539 0.4306 0.079 Uiso 1 1 d R
H44B H 0.4687 1.1143 0.4150 0.079 Uiso 1 1 d R
C45 C 0.5770(4) 1.0567(2) 0.4671(2) 0.0695(14) Uani 1 1 d .
H45A H 0.6229 1.0906 0.4781 0.083 Uiso 1 1 d R
H45B H 0.5598 1.0409 0.5107 0.083 Uiso 1 1 d R
C46 C 0.6278(4) 1.0119(2) 0.4290(2) 0.0679(13) Uani 1 1 d .
H46A H 0.7045 1.0112 0.4448 0.082 Uiso 1 1 d R
H46B H 0.5990 0.9732 0.4348 0.082 Uiso 1 1 d R
C47 C 0.6003(3) 1.0319(2) 0.3556(2) 0.0593(12) Uani 1 1 d .
H47A H 0.6461 1.0640 0.3465 0.071 Uiso 1 1 d R
H47B H 0.6064 1.0001 0.3229 0.071 Uiso 1 1 d R
C48 C 0.2602(4) 1.0712(2) 0.1551(2) 0.0655(13) Uani 1 1 d .
H48A H 0.1886 1.0814 0.1615 0.079 Uiso 1 1 d R
H48B H 0.2601 1.0310 0.1385 0.079 Uiso 1 1 d R
C49 C 0.2970(4) 1.1115(2) 0.1038(2) 0.0724(14) Uani 1 1 d .
H49A H 0.2377 1.1330 0.0768 0.087 Uiso 1 1 d R
H49B H 0.3335 1.0902 0.0714 0.087 Uiso 1 1 d R
C50 C 0.3711(4) 1.1518(2) 0.1492(3) 0.0851(17) Uani 1 1 d .
H50A H 0.4431 1.1472 0.1399 0.102 Uiso 1 1 d R
H50B H 0.3493 1.1923 0.1401 0.102 Uiso 1 1 d R
C51 C 0.3668(4) 1.13630(19) 0.2208(3) 0.0745(15) Uani 1 1 d .
H51A H 0.4366 1.1401 0.2502 0.089 Uiso 1 1 d R
H51B H 0.3171 1.1615 0.2396 0.089 Uiso 1 1 d R
C52 C 0.1914(4) 1.0435(2) 0.3396(3) 0.107(2) Uani 1 1 d .
H52A H 0.1688 1.0670 0.2975 0.128 Uiso 1 1 d R
H52B H 0.2212 1.0694 0.3781 0.128 Uiso 1 1 d R
C53 C 0.1040(4) 1.0122(2) 0.3570(3) 0.0891(18) Uani 1 1 d .
H53A H 0.0444 1.0131 0.3179 0.107 Uiso 1 1 d R
H53B H 0.0815 1.0295 0.3982 0.107 Uiso 1 1 d R
C54 C 0.1394(4) 0.9528(3) 0.3719(3) 0.0837(16) Uani 1 1 d .
H54A H 0.1591 0.9465 0.4225 0.100 Uiso 1 1 d R
H54B H 0.0838 0.9251 0.3529 0.100 Uiso 1 1 d R
C55 C 0.2298(4) 0.9460(2) 0.3381(3) 0.0898(18) Uani 1 1 d .
H55A H 0.2846 0.9231 0.3676 0.108 Uiso 1 1 d R
H55B H 0.2096 0.9260 0.2931 0.108 Uiso 1 1 d R
C56 C 0.9759(7) 0.9436(4) 0.9981(4) 0.120(2) Uani 1 1 d .
H56 H 0.9562 0.9043 0.9981 0.144 Uiso 1 1 d R
C57 C 1.0701(6) 0.9571(4) 0.9827(3) 0.116(2) Uani 1 1 d .
H57 H 1.1163 0.9288 0.9704 0.140 Uiso 1 1 calc R
C58 C 0.9057(6) 0.9853(4) 1.0139(3) 0.116(2) Uani 1 1 d .
H58 H 0.8394 0.9734 1.0226 0.139 Uiso 1 1 d R

loop_
_atom_site_aniso_label
_atom_site_aniso_U_11
_atom_site_aniso_U_22
_atom_site_aniso_U_33
_atom_site_aniso_U_23
_atom_site_aniso_U_13
_atom_site_aniso_U_12
Sc1 0.0284(4) 0.0249(4) 0.0295(4) -0.0006(3) 0.0079(3) -0.0002(3)
Si1 0.0352(6) 0.0339(6) 0.0364(6) 0.0020(5) 0.0095(5) -0.0061(5)
Cl1 0.0419(6) 0.0373(5) 0.0553(7) -0.0046(5) 0.0223(5) 0.0036(4)
Li1 0.055(4) 0.036(4) 0.071(5) -0.004(3) 0.030(4) -0.003(3)
N1 0.0310(16) 0.0334(17) 0.0277(17) -0.0004(13) 0.0064(13) -0.0013(13)
N2 0.0248(15) 0.0238(16) 0.0284(16) -0.0004(12) 0.0078(12) 0.0028(12)
N3 0.0321(16) 0.0247(16) 0.0310(17) -0.0024(12) 0.0112(13) 0.0011(13)
O1 0.0603(19) 0.060(2) 0.059(2) -0.0088(15) 0.0195(15) 0.0055(16)
O2 0.070(2) 0.0400(17) 0.057(2) 0.0077(14) 0.0100(16) -0.0073(15)
O3 0.069(2) 0.0368(17) 0.116(3) 0.0013(16) 0.0603(19) 0.0022(15)
B1 0.026(2) 0.031(2) 0.024(2) -0.0043(17) 0.0033(17) -0.0042(18)
C1 0.039(2) 0.032(2) 0.032(2) 0.0065(16) 0.0163(17) 0.0005(17)
C2 0.041(2) 0.030(2) 0.032(2) 0.0071(16) 0.0070(17) 0.0028(17)
C3 0.035(2) 0.040(2) 0.030(2) 0.0065(17) 0.0081(17) 0.0028(18)
C4 0.038(2) 0.040(2) 0.026(2) 0.0022(17) 0.0071(16) -0.0028(18)
C5 0.036(2) 0.033(2) 0.027(2) 0.0031(16) 0.0098(16) -0.0004(17)
C6 0.058(3) 0.031(2) 0.059(3) 0.0062(19) 0.018(2) 0.008(2)
C7 0.043(2) 0.058(3) 0.046(3) 0.009(2) 0.0030(19) 0.009(2)
C8 0.047(2) 0.055(3) 0.034(2) -0.0051(19) 0.0048(18) -0.001(2)
C9 0.044(2) 0.041(2) 0.037(2) -0.0002(18) 0.0137(18) 0.0015(19)
C10 0.057(3) 0.040(2) 0.055(3) 0.0009(19) 0.007(2) -0.016(2)
C11 0.040(2) 0.072(3) 0.041(3) 0.001(2) 0.0086(19) -0.005(2)
C12 0.030(2) 0.031(2) 0.033(2) 0.0003(16) 0.0073(16) 0.0038(16)
C13 0.036(2) 0.043(2) 0.034(2) 0.0017(18) 0.0095(17) -0.0044(18)
C14 0.048(2) 0.053(3) 0.040(3) 0.006(2) 0.012(2) -0.010(2)
C15 0.061(3) 0.055(3) 0.026(2) -0.0019(19) 0.004(2) -0.003(2)
C16 0.044(2) 0.049(3) 0.041(3) -0.004(2) 0.0000(19) -0.009(2)
C17 0.039(2) 0.038(2) 0.038(2) 0.0019(17) 0.0076(18) -0.0086(18)
C18 0.030(2) 0.0242(19) 0.030(2) 0.0029(15) 0.0079(16) 0.0036(15)
C19 0.033(2) 0.030(2) 0.031(2) 0.0003(16) 0.0084(16) 0.0021(16)
C20 0.044(2) 0.040(2) 0.042(2) -0.0106(18) 0.019(2) 0.0034(19)
C21 0.029(2) 0.043(2) 0.064(3) -0.010(2) 0.019(2) 0.0032(18)
C22 0.027(2) 0.040(2) 0.052(3) -0.0074(19) 0.0031(18) 0.0019(17)
C23 0.028(2) 0.0240(19) 0.039(2) 0.0000(16) 0.0044(16) 0.0037(15)
C24 0.038(2) 0.047(2) 0.035(2) -0.0026(18) -0.0019(18) 0.0046(18)
C25 0.044(2) 0.057(3) 0.055(3) -0.016(2) -0.005(2) 0.004(2)
C26 0.089(4) 0.089(4) 0.033(3) 0.007(2) -0.006(2) -0.019(3)
C27 0.037(2) 0.044(2) 0.029(2) -0.0068(17) 0.0049(17) -0.0005(18)
C28 0.063(3) 0.049(3) 0.030(2) -0.0034(18) 0.006(2) 0.001(2)
C29 0.057(3) 0.047(3) 0.044(3) -0.0014(19) 0.002(2) -0.014(2)
C30 0.044(2) 0.027(2) 0.039(2) 0.0059(16) 0.0150(18) 0.0035(17)
C31 0.040(2) 0.030(2) 0.045(2) 0.0027(17) 0.0189(19) -0.0047(17)
C32 0.029(2) 0.027(2) 0.045(2) -0.0088(17) 0.0183(18) -0.0053(16)
C33 0.040(2) 0.038(2) 0.051(3) -0.0148(19) 0.023(2) -0.0123(18)
C34 0.062(3) 0.049(3) 0.078(3) -0.023(2) 0.046(3) -0.018(2)
C35 0.033(3) 0.049(3) 0.119(5) -0.018(3) 0.035(3) -0.005(2)
C36 0.036(2) 0.042(3) 0.092(4) -0.004(2) 0.015(2) -0.005(2)
C37 0.030(2) 0.033(2) 0.057(3) -0.0062(18) 0.0096(19) -0.0043(17)
C38 0.042(3) 0.074(3) 0.050(3) 0.001(2) -0.002(2) -0.006(2)
C39 0.056(3) 0.116(5) 0.081(4) 0.035(3) -0.012(3) -0.004(3)
C40 0.123(5) 0.087(4) 0.067(4) -0.030(3) -0.003(3) 0.002(4)
C41 0.056(3) 0.065(3) 0.041(3) -0.011(2) 0.022(2) -0.024(2)
C42 0.080(4) 0.133(5) 0.065(3) -0.058(3) 0.043(3) -0.058(3)
C43 0.096(4) 0.113(5) 0.049(3) 0.019(3) -0.004(3) -0.040(3)
C44 0.099(4) 0.046(3) 0.059(3) -0.005(2) 0.035(3) 0.016(3)
C45 0.096(4) 0.053(3) 0.062(3) -0.007(2) 0.021(3) -0.010(3)
C46 0.065(3) 0.069(3) 0.070(4) -0.013(3) 0.012(3) -0.002(3)
C47 0.059(3) 0.064(3) 0.058(3) -0.015(2) 0.017(2) -0.007(2)
C48 0.062(3) 0.070(3) 0.064(3) 0.002(3) 0.008(3) 0.004(3)
C49 0.084(4) 0.069(4) 0.066(3) 0.018(3) 0.018(3) 0.030(3)
C50 0.117(5) 0.050(3) 0.098(5) 0.021(3) 0.044(4) 0.010(3)
C51 0.106(4) 0.041(3) 0.081(4) 0.000(2) 0.029(3) -0.017(3)
C52 0.110(5) 0.060(4) 0.179(6) 0.008(4) 0.103(5) 0.026(3)
C53 0.049(3) 0.071(4) 0.155(6) -0.038(4) 0.037(3) -0.009(3)
C54 0.057(3) 0.098(5) 0.105(4) 0.021(3) 0.039(3) -0.002(3)
C55 0.079(4) 0.043(3) 0.164(6) 0.017(3) 0.069(4) -0.002(3)
C56 0.103(6) 0.132(7) 0.128(6) 0.011(5) 0.034(5) -0.015(6)
C57 0.126(7) 0.101(6) 0.119(6) 0.031(4) 0.013(5) -0.004(5)
C58 0.098(5) 0.144(7) 0.107(5) 0.034(5) 0.022(4) -0.001(6)

loop_
_atom_type_symbol
_atom_type_description
_atom_type_scat_dispersion_real
_atom_type_scat_dispersion_imag
_atom_type_scat_source
C C 0.0033 0.0016 'International Tables Vol C Tables 4.2.6.8 and 6.1.1.4'
H H 0.0000 0.0000 'International Tables Vol C Tables 4.2.6.8 and 6.1.1.4'
Li Li -0.0003 0.0001 'International Tables Vol C Tables 4.2.6.8 and 6.1.1.4'
B B 0.0013 0.0007 'International Tables Vol C Tables 4.2.6.8 and 6.1.1.4'
N N 0.0061 0.0033 'International Tables Vol C Tables 4.2.6.8 and 6.1.1.4'
O O 0.0106 0.0060 'International Tables Vol C Tables 4.2.6.8 and 6.1.1.4'
Si Si 0.0817 0.0704 'International Tables Vol C Tables 4.2.6.8 and 6.1.1.4'
Cl Cl 0.1484 0.1585 'International Tables Vol C Tables 4.2.6.8 and 6.1.1.4'
Sc Sc 0.2519 0.3716 'International Tables Vol C Tables 4.2.6.8 and 6.1.1.4'

loop_
_geom_angle_atom_site_label_1
_geom_angle_atom_site_label_2
_geom_angle_atom_site_label_3
_geom_angle
_geom_angle_site_symmetry_1
_geom_angle_site_symmetry_3
N1 Sc1 C1 71.33(11) . .
N1 Sc1 Cl1 104.03(8) . .
C1 Sc1 Cl1 123.69(9) . .
N1 Sc1 C5 93.44(11) . .
C1 Sc1 C5 34.26(11) . .
Cl1 Sc1 C5 143.65(9) . .
N1 Sc1 C2 90.91(11) . .
C1 Sc1 C2 34.25(11) . .
Cl1 Sc1 C2 92.37(9) . .
C5 Sc1 C2 55.19(11) . .
N1 Sc1 B1 111.90(11) . .
C1 Sc1 B1 133.98(12) . .
Cl1 Sc1 B1 100.71(9) . .
C5 Sc1 B1 101.89(12) . .
C2 Sc1 B1 149.63(12) . .
N1 Sc1 C4 124.69(11) . .
C1 Sc1 C4 55.74(11) . .
Cl1 Sc1 C4 117.19(9) . .
C5 Sc1 C4 32.51(10) . .
C2 Sc1 C4 54.21(12) . .
B1 Sc1 C4 95.57(12) . .
N1 Sc1 C3 122.51(11) . .
C1 Sc1 C3 55.35(11) . .
Cl1 Sc1 C3 90.07(8) . .
C5 Sc1 C3 53.92(11) . .
C2 Sc1 C3 32.20(11) . .
B1 Sc1 C3 119.73(12) . .
C4 Sc1 C3 32.32(11) . .
N1 Sc1 Si1 33.62(7) . .
C1 Sc1 Si1 37.77(9) . .
Cl1 Sc1 Si1 120.20(4) . .
C5 Sc1 Si1 62.87(8) . .
C2 Sc1 Si1 62.67(9) . .
B1 Sc1 Si1 128.83(9) . .
C4 Sc1 Si1 91.85(8) . .
C3 Sc1 Si1 91.37(8) . .
N1 Si1 C1 95.62(14) . .
N1 Si1 C11 112.86(16) . .
C1 Si1 C11 114.82(17) . .
N1 Si1 C10 115.40(16) . .
C1 Si1 C10 112.57(17) . .
C11 Si1 C10 105.77(19) . .
N1 Si1 Sc1 42.92(9) . .
C1 Si1 Sc1 52.79(10) . .
C11 Si1 Sc1 124.32(14) . .
C10 Si1 Sc1 129.65(13) . .
Li1 Cl1 Sc1 138.92(16) . .
O3 Li1 O1 108.1(4) . .
O3 Li1 O2 102.5(3) . .
O1 Li1 O2 105.8(3) . .
O3 Li1 Cl1 106.3(3) . .
O1 Li1 Cl1 112.8(3) . .
O2 Li1 Cl1 120.4(3) . .
C12 N1 Si1 125.5(2) . .
C12 N1 Sc1 131.0(2) . .
Si1 N1 Sc1 103.46(14) . .
C30 N2 C18 118.1(3) . .
C30 N2 B1 111.5(3) . .
C18 N2 B1 130.4(3) . .
C31 N3 C32 116.2(3) . .
C31 N3 B1 110.7(3) . .
C32 N3 B1 133.0(3) . .
C47 O1 C44 107.5(3) . .
C47 O1 Li1 121.2(3) . .
C44 O1 Li1 124.2(3) . .
C51 O2 C48 106.3(3) . .
C51 O2 Li1 127.5(4) . .
C48 O2 Li1 125.9(3) . .
C55 O3 C52 109.0(3) . .
C55 O3 Li1 123.5(3) . .
C52 O3 Li1 125.8(3) . .
N2 B1 N3 99.4(3) . .
N2 B1 Sc1 133.9(2) . .
N3 B1 Sc1 126.5(2) . .
C5 C1 C2 105.4(3) . .
C5 C1 Si1 123.4(3) . .
C2 C1 Si1 122.8(3) . .
C5 C1 Sc1 75.00(18) . .
C2 C1 Sc1 75.17(18) . .
Si1 C1 Sc1 89.44(13) . .
C3 C2 C1 109.2(3) . .
C3 C2 C6 124.2(3) . .
C1 C2 C6 126.6(3) . .
C3 C2 Sc1 77.5(2) . .
C1 C2 Sc1 70.58(18) . .
C6 C2 Sc1 119.2(2) . .
C2 C3 C4 108.4(3) . .
C2 C3 C7 126.0(3) . .
C4 C3 C7 125.4(3) . .
C2 C3 Sc1 70.31(19) . .
C4 C3 Sc1 73.43(19) . .
C7 C3 Sc1 125.4(2) . .
C5 C4 C3 107.4(3) . .
C5 C4 C8 126.5(3) . .
C3 C4 C8 125.9(3) . .
C5 C4 Sc1 70.42(19) . .
C3 C4 Sc1 74.24(19) . .
C8 C4 Sc1 124.8(2) . .
C4 C5 C1 109.5(3) . .
C4 C5 C9 124.9(3) . .
C1 C5 C9 125.6(3) . .
C4 C5 Sc1 77.07(19) . .
C1 C5 Sc1 70.74(18) . .
C9 C5 Sc1 120.1(2) . .
C2 C6 H6A 109.5 . .
C2 C6 H6B 109.5 . .
H6A C6 H6B 109.5 . .
C2 C6 H6C 109.5 . .
H6A C6 H6C 109.5 . .
H6B C6 H6C 109.5 . .
C3 C7 H7A 109.5 . .
C3 C7 H7B 109.5 . .
H7A C7 H7B 109.5 . .
C3 C7 H7C 109.5 . .
H7A C7 H7C 109.5 . .
H7B C7 H7C 109.5 . .
C4 C8 H8A 109.5 . .
C4 C8 H8B 109.5 . .
H8A C8 H8B 109.5 . .
C4 C8 H8C 109.5 . .
H8A C8 H8C 109.5 . .
H8B C8 H8C 109.5 . .
C5 C9 H9A 109.5 . .
C5 C9 H9B 109.5 . .
H9A C9 H9B 109.5 . .
C5 C9 H9C 109.5 . .
H9A C9 H9C 109.5 . .
H9B C9 H9C 109.5 . .
Si1 C10 H10A 109.5 . .
Si1 C10 H10B 109.5 . .
H10A C10 H10B 109.5 . .
Si1 C10 H10C 109.5 . .
H10A C10 H10C 109.5 . .
H10B C10 H10C 109.5 . .
Si1 C11 H11A 109.5 . .
Si1 C11 H11B 109.5 . .
H11A C11 H11B 109.5 . .
Si1 C11 H11C 109.5 . .
H11A C11 H11C 109.5 . .
H11B C11 H11C 109.5 . .
N1 C12 C13 121.2(3) . .
N1 C12 C17 123.1(3) . .
C13 C12 C17 115.7(3) . .
C14 C13 C12 121.6(3) . .
C14 C13 H13 119.2 . .
C12 C13 H13 119.2 . .
C13 C14 C15 121.4(3) . .
C13 C14 H14 119.3 . .
C15 C14 H14 119.3 . .
C16 C15 C14 118.4(4) . .
C16 C15 H15 120.8 . .
C14 C15 H15 120.8 . .
C17 C16 C15 120.9(4) . .
C17 C16 H16 119.5 . .
C15 C16 H16 119.5 . .
C16 C17 C12 121.9(3) . .
C16 C17 H17 119.0 . .
C12 C17 H17 119.0 . .
C19 C18 C23 120.8(3) . .
C19 C18 N2 119.6(3) . .
C23 C18 N2 119.6(3) . .
C20 C19 C18 117.9(3) . .
C20 C19 C27 119.9(3) . .
C18 C19 C27 122.2(3) . .
C21 C20 C19 121.6(3) . .
C21 C20 H20 119.2 . .
C19 C20 H20 119.2 . .
C20 C21 C22 120.1(3) . .
C20 C21 H21 120.0 . .
C22 C21 H21 120.0 . .
C21 C22 C23 121.0(3) . .
C21 C22 H22 119.5 . .
C23 C22 H22 119.5 . .
C22 C23 C18 118.5(3) . .
C22 C23 C24 121.1(3) . .
C18 C23 C24 120.4(3) . .
C23 C24 C26 111.1(3) . .
C23 C24 C25 113.3(3) . .
C26 C24 C25 109.5(3) . .
C23 C24 H24 107.6 . .
C26 C24 H24 107.6 . .
C25 C24 H24 107.6 . .
C24 C25 H25A 109.5 . .
C24 C25 H25B 109.5 . .
H25A C25 H25B 109.5 . .
C24 C25 H25C 109.5 . .
H25A C25 H25C 109.5 . .
H25B C25 H25C 109.5 . .
C24 C26 H26A 109.5 . .
C24 C26 H26B 109.5 . .
H26A C26 H26B 109.5 . .
C24 C26 H26C 109.5 . .
H26A C26 H26C 109.5 . .
H26B C26 H26C 109.5 . .
C29 C27 C28 108.3(3) . .
C29 C27 C19 109.8(3) . .
C28 C27 C19 113.8(3) . .
C29 C27 H27 108.2 . .
C28 C27 H27 108.2 . .
C19 C27 H27 108.2 . .
C27 C28 H28A 109.5 . .
C27 C28 H28B 109.5 . .
H28A C28 H28B 109.5 . .
C27 C28 H28C 109.5 . .
H28A C28 H28C 109.5 . .
H28B C28 H28C 109.5 . .
C27 C29 H29A 109.5 . .
C27 C29 H29B 109.5 . .
H29A C29 H29B 109.5 . .
C27 C29 H29C 109.5 . .
H29A C29 H29C 109.5 . .
H29B C29 H29C 109.5 . .
C31 C30 N2 108.5(3) . .
C31 C30 H30 125.8 . .
N2 C30 H30 125.8 . .
C30 C31 N3 109.9(3) . .
C30 C31 H31 125.0 . .
N3 C31 H31 125.0 . .
C33 C32 C37 121.3(3) . .
C33 C32 N3 117.9(3) . .
C37 C32 N3 120.5(3) . .
C32 C33 C34 116.6(4) . .
C32 C33 C41 122.8(3) . .
C34 C33 C41 120.6(4) . .
C35 C34 C33 121.8(4) . .
C35 C34 H34 119.1 . .
C33 C34 H34 119.1 . .
C34 C35 C36 120.7(4) . .
C34 C35 H35 119.6 . .
C36 C35 H35 119.6 . .
C35 C36 C37 120.2(4) . .
C35 C36 H36 119.9 . .
C37 C36 H36 119.9 . .
C36 C37 C32 119.3(4) . .
C36 C37 C38 120.3(4) . .
C32 C37 C38 120.4(3) . .
C40 C38 C37 111.4(4) . .
C40 C38 C39 109.5(4) . .
C37 C38 C39 113.6(4) . .
C40 C38 H38 107.4 . .
C37 C38 H38 107.4 . .
C39 C38 H38 107.4 . .
C38 C39 H39A 109.5 . .
C38 C39 H39B 109.5 . .
H39A C39 H39B 109.5 . .
C38 C39 H39C 109.5 . .
H39A C39 H39C 109.5 . .
H39B C39 H39C 109.5 . .
C38 C40 H40A 109.5 . .
C38 C40 H40B 109.5 . .
H40A C40 H40B 109.5 . .
C38 C40 H40C 109.5 . .
H40A C40 H40C 109.5 . .
H40B C40 H40C 109.5 . .
C33 C41 C42 111.4(4) . .
C33 C41 C43 111.6(3) . .
C42 C41 C43 110.0(4) . .
C33 C41 H41 107.9 . .
C42 C41 H41 107.9 . .
C43 C41 H41 107.9 . .
C41 C42 H42A 109.5 . .
C41 C42 H42B 109.5 . .
H42A C42 H42B 109.5 . .
C41 C42 H42C 109.5 . .
H42A C42 H42C 109.5 . .
H42B C42 H42C 109.5 . .
C41 C43 H43A 109.5 . .
C41 C43 H43B 109.5 . .
H43A C43 H43B 109.5 . .
C41 C43 H43C 109.5 . .
H43A C43 H43C 109.5 . .
H43B C43 H43C 109.5 . .
O1 C44 C45 106.8(4) . .
O1 C44 H44A 110.4 . .
C45 C44 H44A 110.4 . .
O1 C44 H44B 110.4 . .
C45 C44 H44B 110.4 . .
H44A C44 H44B 108.6 . .
C46 C45 C44 103.4(4) . .
C46 C45 H45A 111.1 . .
C44 C45 H45A 111.1 . .
C46 C45 H45B 111.1 . .
C44 C45 H45B 111.1 . .
H45A C45 H45B 109.0 . .
C47 C46 C45 102.3(4) . .
C47 C46 H46A 111.3 . .
C45 C46 H46A 111.3 . .
C47 C46 H46B 111.3 . .
C45 C46 H46B 111.3 . .
H46A C46 H46B 109.2 . .
O1 C47 C46 103.9(3) . .
O1 C47 H47A 111.0 . .
C46 C47 H47A 111.0 . .
O1 C47 H47B 111.0 . .
C46 C47 H47B 111.0 . .
H47A C47 H47B 109.0 . .
O2 C48 C49 106.0(4) . .
O2 C48 H48A 110.5 . .
C49 C48 H48A 110.5 . .
O2 C48 H48B 110.5 . .
C49 C48 H48B 110.5 . .
H48A C48 H48B 108.7 . .
C48 C49 C50 103.7(4) . .
C48 C49 H49A 111.0 . .
C50 C49 H49A 111.0 . .
C48 C49 H49B 111.0 . .
C50 C49 H49B 111.0 . .
H49A C49 H49B 109.0 . .
C51 C50 C49 106.5(4) . .
C51 C50 H50A 110.4 . .
C49 C50 H50A 110.4 . .
C51 C50 H50B 110.4 . .
C49 C50 H50B 110.4 . .
H50A C50 H50B 108.6 . .
O2 C51 C50 105.9(4) . .
O2 C51 H51A 110.6 . .
C50 C51 H51A 110.6 . .
O2 C51 H51B 110.6 . .
C50 C51 H51B 110.6 . .
H51A C51 H51B 108.7 . .
O3 C52 C53 107.5(4) . .
O3 C52 H52A 110.2 . .
C53 C52 H52A 110.2 . .
O3 C52 H52B 110.2 . .
C53 C52 H52B 110.2 . .
H52A C52 H52B 108.5 . .
C52 C53 C54 106.7(4) . .
C52 C53 H53A 110.4 . .
C54 C53 H53A 110.4 . .
C52 C53 H53B 110.4 . .
C54 C53 H53B 110.4 . .
H53A C53 H53B 108.6 . .
C55 C54 C53 105.2(4) . .
C55 C54 H54A 110.7 . .
C53 C54 H54A 110.7 . .
C55 C54 H54B 110.7 . .
C53 C54 H54B 110.7 . .
H54A C54 H54B 108.8 . .
O3 C55 C54 107.0(4) . .
O3 C55 H55A 110.3 . .
C54 C55 H55A 110.3 . .
O3 C55 H55B 110.3 . .
C54 C55 H55B 110.3 . .
H55A C55 H55B 108.6 . .
C57 C56 C58 122.8(7) . .
C57 C56 H56 118.6 . .
C58 C56 H56 118.6 . .
C56 C57 C58 115.1(7) . 3_777
C56 C57 H57 122.5 . .
C58 C57 H57 122.5 3_777 .
C57 C58 C56 122.1(7) 3_777 .
C57 C58 H58 118.9 3_777 .
C56 C58 H58 118.9 . .

loop_
_geom_bond_atom_site_label_1
_geom_bond_atom_site_label_2
_geom_bond_distance
_geom_bond_site_symmetry_2
Sc1 N1 2.125(3) .
Sc1 C1 2.417(3) .
Sc1 Cl1 2.4627(11) .
Sc1 C5 2.473(3) .
Sc1 C2 2.477(3) .
Sc1 B1 2.529(4) .
Sc1 C4 2.558(3) .
Sc1 C3 2.569(3) .
Sc1 Si1 3.0344(13) .
Si1 N1 1.728(3) .
Si1 C1 1.859(4) .
Si1 C11 1.876(4) .
Si1 C10 1.880(4) .
Cl1 Li1 2.384(6) .
Li1 O3 1.913(7) .
Li1 O1 1.917(8) .
Li1 O2 1.930(8) .
N1 C12 1.391(4) .
N2 C30 1.399(4) .
N2 C18 1.444(4) .
N2 B1 1.473(5) .
N3 C31 1.393(4) .
N3 C32 1.437(4) .
N3 B1 1.477(4) .
O1 C47 1.446(5) .
O1 C44 1.448(5) .
O2 C51 1.427(5) .
O2 C48 1.433(5) .
O3 C55 1.423(5) .
O3 C52 1.427(5) .
C1 C5 1.441(5) .
C1 C2 1.442(5) .
C2 C3 1.402(5) .
C2 C6 1.506(5) .
C3 C4 1.427(5) .
C3 C7 1.511(5) .
C4 C5 1.410(5) .
C4 C8 1.505(5) .
C5 C9 1.509(5) .
C6 H6A 0.9800 .
C6 H6B 0.9800 .
C6 H6C 0.9800 .
C7 H7A 0.9800 .
C7 H7B 0.9800 .
C7 H7C 0.9800 .
C8 H8A 0.9800 .
C8 H8B 0.9800 .
C8 H8C 0.9800 .
C9 H9A 0.9800 .
C9 H9B 0.9800 .
C9 H9C 0.9800 .
C10 H10A 0.9800 .
C10 H10B 0.9800 .
C10 H10C 0.9800 .
C11 H11A 0.9800 .
C11 H11B 0.9800 .
C11 H11C 0.9800 .
C12 C13 1.409(5) .
C12 C17 1.415(5) .
C13 C14 1.373(5) .
C13 H13 0.9500 .
C14 C15 1.384(5) .
C14 H14 0.9500 .
C15 C16 1.380(5) .
C15 H15 0.9500 .
C16 C17 1.375(5) .
C16 H16 0.9500 .
C17 H17 0.9500 .
C18 C19 1.400(5) .
C18 C23 1.413(4) .
C19 C20 1.395(4) .
C19 C27 1.526(5) .
C20 C21 1.372(5) .
C20 H20 0.9500 .
C21 C22 1.374(5) .
C21 H21 0.9500 .
C22 C23 1.386(4) .
C22 H22 0.9500 .
C23 C24 1.521(5) .
C24 C26 1.524(5) .
C24 C25 1.534(5) .
C24 H24 1.0000 .
C25 H25A 0.9800 .
C25 H25B 0.9800 .
C25 H25C 0.9800 .
C26 H26A 0.9800 .
C26 H26B 0.9800 .
C26 H26C 0.9800 .
C27 C29 1.524(5) .
C27 C28 1.525(5) .
C27 H27 1.0000 .
C28 H28A 0.9800 .
C28 H28B 0.9800 .
C28 H28C 0.9800 .
C29 H29A 0.9800 .
C29 H29B 0.9800 .
C29 H29C 0.9800 .
C30 C31 1.332(5) .
C30 H30 0.9500 .
C31 H31 0.9500 .
C32 C33 1.398(5) .
C32 C37 1.399(5) .
C33 C34 1.408(5) .
C33 C41 1.514(6) .
C34 C35 1.360(6) .
C34 H34 0.9500 .
C35 C36 1.367(6) .
C35 H35 0.9500 .
C36 C37 1.380(5) .
C36 H36 0.9500 .
C37 C38 1.517(5) .
C38 C40 1.515(6) .
C38 C39 1.530(6) .
C38 H38 1.0000 .
C39 H39A 0.9800 .
C39 H39B 0.9800 .
C39 H39C 0.9800 .
C40 H40A 0.9800 .
C40 H40B 0.9800 .
C40 H40C 0.9800 .
C41 C42 1.521(6) .
C41 C43 1.535(6) .
C41 H41 1.0000 .
C42 H42A 0.9800 .
C42 H42B 0.9800 .
C42 H42C 0.9800 .
C43 H43A 0.9800 .
C43 H43B 0.9800 .
C43 H43C 0.9800 .
C44 C45 1.514(6) .
C44 H44A 0.9900 .
C44 H44B 0.9900 .
C45 C46 1.500(6) .
C45 H45A 0.9900 .
C45 H45B 0.9900 .
C46 C47 1.494(6) .
C46 H46A 0.9900 .
C46 H46B 0.9900 .
C47 H47A 0.9900 .
C47 H47B 0.9900 .
C48 C49 1.512(6) .
C48 H48A 0.9900 .
C48 H48B 0.9900 .
C49 C50 1.514(7) .
C49 H49A 0.9900 .
C49 H49B 0.9900 .
C50 C51 1.459(6) .
C50 H50A 0.9900 .
C50 H50B 0.9900 .
C51 H51A 0.9900 .
C51 H51B 0.9900 .
C52 C53 1.440(6) .
C52 H52A 0.9900 .
C52 H52B 0.9900 .
C53 C54 1.468(7) .
C53 H53A 0.9900 .
C53 H53B 0.9900 .
C54 C55 1.457(6) .
C54 H54A 0.9900 .
C54 H54B 0.9900 .
C55 H55A 0.9900 .
C55 H55B 0.9900 .
C56 C57 1.349(8) .
C56 C58 1.402(9) .
C56 H56 0.9500 .
C57 C58 1.374(9) 3_777
C57 H57 0.9500 .
C58 C57 1.374(9) 3_777
C58 H58 0.9500 .
